data_2101436
loop_
_publ_author_name
'Gladyshevskii, R. E.'
'Fl\"ukiger, R.'

_publ_section_title
;
 Modulated structure of Bi~2~Sr~2~CaCu~2~O~8+{\d~}, a high-<i>T</i>~c~
 superconductor with monoclinic symmetry
;
_journal_issue 1
_journal_name_full 'Acta Crystallographica Section B'
_journal_page_first 38
_journal_page_last 53
_journal_paper_doi 10.1107/S0108768195007075
_journal_volume 52
_journal_year 1996
_chemical_formula_sum 'Bi2 Ca Cu2 O8 Sr2'
_chemical_formula_weight 902
_symmetry_cell_setting monoclinic
_symmetry_space_group_name_Hall 'C -2yc'
_symmetry_space_group_name_H-M 'C 1 c 1'
_cell_angle_alpha 90.0
_cell_angle_beta 103.58(2)
_cell_angle_gamma 90.0
_cell_formula_units_Z 36
_cell_length_a 37.754(7)
_cell_length_b 5.4109(8)
_cell_length_c 41.070(9)
_cell_volume 8155(3)
_diffrn_radiation_type Mo
_diffrn_radiation_wavelength 0.71073
_exptl_absorpt_coefficient_mu 56.740
_exptl_crystal_density_diffrn 6.61
_cod_data_source_file du0400.cif
_cod_data_source_block du0400a
_cod_original_cell_volume 8155(2)
_cod_original_formula_sum 'Bi2 Ca1 Cu2 O8 Sr2'
_cod_database_code 2101436

loop_
_atom_site_label
_atom_site_fract_x
_atom_site_fract_y
_atom_site_fract_z
_atom_site_U_iso_or_equiv
Bi(1A) .9759 .530 .0199 .078
Bi(2A) .0385 .966 .0824 .051
Bi(3A) .0949 .519 .1424 .024
Bi(4A) .1461 .963 .1968 .014
Bi(5A) .1963 .521 .2495 .024
Bi(6A) .2491 .990 .3013 .018
Bi(7A) .3011 .511 .3527 .022
Bi(8A) .3542 .979 .4032 .032
Bi(9A) .4169 .538 .4611 .056
Sr(1A) .9266 .001 .0564 .033
Sr(2A) .9892 .499 .1186 .027
Sr(3A) .0434 .998 .1795 .048
Sr(4A) .0943 .491 .2330 .008
Sr(5A) .1473 .999 .2865 .009
Sr(6A) .1963 .495 .3433 .007
Sr(7A) .2531 .002 .3952 .008
Sr(8A) .3056 .499 .4500 .009
Sr(9A) .3658 .000 .4986 .015
Cu(1A) .8990 .501 .0845 .039
Cu(2A) .9537 .000 .1385 .014
Cu(3A) .0077 .495 .1983 .007
Cu(4A) .0588 .993 .2584 .008
Cu(5A) .1111 .499 .3150 .006
Cu(6A) .1675 .991 .3697 .008
Cu(7A) .2211 .494 .4236 .009
Cu(8A) .2796 .004 .4751 .008
Cu(9A) .3438 .502 .5278 .008
Bi(1B) .7589 .465 .1972 .012
Bi(2B) .8103 .019 .2495 .024
Bi(3B) .8606 .478 .3041 .028
Bi(4B) .9127 .005 .3595 .029
Bi(5B) .9718 .470 .4216 .069
Bi(6B) .0336 .029 .4814 .066
Bi(7B) .0958 .477 .5418 .039
Bi(8B) .1513 .029 .5953 .018
Bi(9B) .2062 .484 .6470 .017
Sr(1B) .8071 .994 .1569 .020
Sr(2B) .8625 .500 .2098 .010
Sr(3B) .9141 .999 .2657 .008
Sr(4B) .9633 .500 .3242 .015
Sr(5B) .0172 .998 .3806 .010
Sr(6B) .0798 .499 .4435 .032
Sr(7B) .1376 .001 .4996 .013
Sr(8B) .1957 .508 .5545 .033
Sr(9B) .2510 .004 .6070 .010
Cu(1B) .8386 .498 .1346 .014
Cu(2B) .8933 .994 .1872 .010
Cu(3B) .9467 .494 .2413 .008
Cu(4B) .9983 .995 .3023 .009
Cu(5B) .0515 .495 .3583 .011
Cu(6B) .1053 .996 .4188 .009
Cu(7B) .1699 .498 .4717 .011
Cu(8B) .2234 .004 .5253 .017
Cu(9B) .2821 .504 .5781 .015
Ca(1) .8707 .999 .1056 .011
Ca(2) .9242 .506 .1634 .015
Ca(3) .9775 .000 .2227 .017
Ca(4) .0310 .505 .2810 .024
Ca(5) .0829 .010 .3354 .026
Ca(6) .1362 .498 .3916 .010
Ca(7) .1964 .004 .4454 .014
Ca(8) .2482 .509 .5003 .010
Ca(9) .3122 .000 .5519 .019
O(1A) .989 .83 .056 ?
O(2A) .044 .82 .123 ?
O(3A) .094 .95 .150 ?
O(4A) .138 .52 .200 ?
O(5A) .205 .90 .255 ?
O(6A) .245 .61 .297 ?
O(7A) .297 .92 .351 ?
O(8A) .337 .63 .406 ?
O(9A) .375 .86 .450 ?
O(10A) .439 .63 .504 ?
O(11A) .949 .46 .070 ?
O(12A) .986 .01 .100 ?
O(13A) .060 .51 .168 ?
O(14A) .109 .97 .229 ?
O(15A) .163 .44 .278 ?
O(16A) .213 .02 .330 ?
O(17A) .265 .44 .382 ?
O(18A) .319 .02 .433 ?
O(19A) .382 .50 .492 ?
O(20A) .928 .24 .113 ?
O(21A) .935 .73 .104 ?
O(22A) .983 .25 .170 ?
O(23A) .985 .75 .168 ?
O(24A) .031 .24 .231 ?
O(25A) .022 .75 .237 ?
O(26A) .087 .23 .285 ?
O(27A) .081 .73 .287 ?
O(28A) .136 .24 .343 ?
O(29A) .144 .75 .339 ?
O(30A) .199 .25 .394 ?
O(31A) .190 .74 .397 ?
O(32A) .249 .22 .449 ?
O(33A) .255 .72 .446 ?
O(34A) .310 .24 .502 ?
O(35A) .311 .79 .501 ?
O(36A) .376 .28 .555 ?
O(37A) .368 .77 .559 ?
O(1B) .741 .01 .196 ?
O(2B) .811 .49 .255 ?
O(3B) .861 .05 .296 ?
O(4B) .903 .41 .351 ?
O(5B) .949 .10 .399 ?
O(6B) .010 .37 .455 ?
O(7B) .055 .40 .502 ?
O(8B) .110 .09 .555 ?
O(9B) .162 .40 .602 ?
O(10B) .199 .02 .636 ?
O(11B) .789 .52 .169 ?
O(12B) .846 .97 .221 ?
O(13B) .894 .52 .278 ?
O(14B) .951 .98 .333 ?
O(15B) .006 .54 .379 ?
O(16B) .079 .09 .473 ?
O(17B) .136 .54 .518 ?
O(18B) .187 .99 .565 ?
O(19B) .242 .54 .617 ?
O(20B) .869 .24 .158 ?
O(21B) .868 .73 .158 ?
O(22B) .917 .24 .217 ?
O(23B) .926 .76 .210 ?
O(24B) .976 .26 .269 ?
O(25B) .970 .75 .277 ?
O(26B) .022 .24 .335 ?
O(27B) .030 .74 .328 ?
O(28B) .084 .24 .389 ?
O(29B) .079 .74 .390 ?
O(30B) .133 .25 .447 ?
O(31B) .147 .80 .443 ?
O(32B) .202 .26 .495 ?
O(33B) .189 .74 .502 ?
O(34B) .260 .25 .548 ?
O(35B) .255 .75 .551 ?
O(36B) .312 .26 .604 ?
O(37B) .320 .75 .597 ?

loop_
_geom_bond_atom_site_label_1
_geom_bond_atom_site_label_2
_geom_bond_distance
Bi(1A) O(1A) 2.17
Bi(1A) O(10A) 2.30
Bi(1A) O(11A) 2.51
Bi(1A) O(7B) 3.26
Bi(1A) O(6B) 3.26
Bi(2A) O(2A) 1.81
Bi(2A) O(1A) 2.05
Bi(2A) O(12A) 2.27
Bi(2A) O(3A) 3.06
Bi(2A) O(8B) 3.17
Bi(3A) O(13A) 1.86
Bi(3A) O(3A) 2.33
Bi(3A) O(2A) 2.48
Bi(3A) O(4A) 2.55
Bi(3A) O(3A) 3.12
Bi(3A) O(9B) 3.38
Sr(1A) O(36A) 2.21
Sr(1A) O(21A) 2.39
Sr(1A) O(10A) 2.42
Sr(1A) O(12A) 2.52
Sr(1A) O(1A) 2.55
Sr(1A) O(20A) 2.65
Sr(1A) O(11A) 2.65
Sr(1A) O(37A) 2.67
Sr(1A) O(19A) 2.79
Sr(1A) O(11A) 3.04
Sr(2A) O(11A) 2.23
Sr(2A) O(21A) 2.33
Sr(2A) O(23A) 2.48
Sr(2A) O(22A) 2.56
Sr(2A) O(2A) 2.68
Sr(2A) O(20A) 2.68
Sr(2A) O(12A) 2.76
Sr(2A) O(12A) 2.85
Sr(2A) O(13A) 2.96
Sr(2A) O(1A) 3.11
Sr(3A) O(3A) 2.52
Sr(3A) O(23A) 2.52
Sr(3A) O(2A) 2.54
Sr(3A) O(24A) 2.61
Sr(3A) O(22A) 2.62
Sr(3A) O(13A) 2.80
Sr(3A) O(14A) 2.82
Sr(3A) O(13A) 2.89
Sr(3A) O(25A) 2.98
Sr(3A) O(12A) 3.47
Bi(4A) O(14A) 2.16
Bi(4A) O(3A) 2.41
Bi(4A) O(4A) 2.42
Bi(4A) O(5A) 2.88
Bi(4A) O(4A) 3.05
Bi(4A) O(10B) 3.54
Bi(5A) O(15A) 1.95
Bi(5A) O(5A) 2.07
Bi(5A) O(6A) 2.39
Bi(5A) O(4A) 2.62
Bi(5A) O(1B) 3.10
Bi(5A) O(5A) 3.39
Bi(6A) O(16A) 2.01
Bi(6A) O(6A) 2.07
Bi(6A) O(5A) 2.27
Bi(6A) O(7A) 2.42
Bi(6A) O(2B) 3.35
Bi(6A) O(6A) 3.36
Sr(4A) O(4A) 2.36
Sr(4A) O(26A) 2.64
Sr(4A) O(13A) 2.68
Sr(4A) O(14A) 2.68
Sr(4A) O(27A) 2.70
Sr(4A) O(24A) 2.74
Sr(4A) O(15A) 2.81
Sr(4A) O(14A) 2.86
Sr(4A) O(25A) 3.11
Sr(5A) O(14A) 2.45
Sr(5A) O(15A) 2.51
Sr(5A) O(29A) 2.57
Sr(5A) O(26A) 2.57
Sr(5A) O(16A) 2.70
Sr(5A) O(28A) 2.78
Sr(5A) O(5A) 2.86
Sr(5A) O(27A) 2.90
Sr(5A) O(15A) 3.11
Sr(6A) O(29A) 2.39
Sr(6A) O(30A) 2.45
Sr(6A) O(31A) 2.63
Sr(6A) O(28A) 2.66
Sr(6A) O(16A) 2.71
Sr(6A) O(15A) 2.71
Sr(6A) O(17A) 2.72
Sr(6A) O(16A) 3.00
Sr(6A) O(6A) 3.01
Bi(7A) O(17A) 2.07
Bi(7A) O(7A) 2.23
Bi(7A) O(8A) 2.39
Bi(7A) O(6A) 2.78
Bi(7A) O(7A) 3.19
Bi(7A) O(3B) 3.62
Bi(8A) O(9A) 1.99
Bi(8A) O(8A) 2.01
Bi(8A) O(18A) 2.02
Bi(8A) O(7A) 2.68
Bi(8A) O(4B) 3.17
Bi(8A) O(8A) 3.59
Bi(9A) O(10A) 1.83
Bi(9A) O(19A) 2.06
Bi(9A) O(9A) 2.34
Bi(9A) O(5B) 3.08
Bi(9A) O(8A) 3.35
Sr(7A) O(30A) 2.44
Sr(7A) O(17A) 2.47
Sr(7A) O(32A) 2.53
Sr(7A) O(33A) 2.57
Sr(7A) O(18A) 2.59
Sr(7A) O(16A) 2.75
Sr(7A) O(7A) 2.77
Sr(7A) O(31A) 2.79
Sr(7A) O(17A) 3.16
Sr(8A) O(33A) 2.20
Sr(8A) O(8A) 2.47
Sr(8A) O(34A) 2.54
Sr(8A) O(35A) 2.58
Sr(8A) O(32A) 2.59
Sr(8A) O(18A) 2.76
Sr(8A) O(17A) 2.87
Sr(8A) O(18A) 2.98
Sr(8A) O(19A) 2.98
Sr(8A) O(9A) 3.27
Sr(9A) O(9A) 2.24
Sr(9A) O(35A) 2.39
Sr(9A) O(34A) 2.50
Sr(9A) O(36A) 2.72
Sr(9A) O(37A) 2.76
Sr(9A) O(19A) 2.77
Sr(9A) O(19A) 2.82
Sr(9A) O(18A) 2.88
Sr(9A) O(10A) 3.37
Bi(1B) O(11B) 1.85
Bi(1B) O(1B) 2.54
Bi(1B) O(2B) 2.70
Bi(1B) O(10B) 2.97
Bi(1B) O(1B) 3.02
Bi(1B) O(5A) 3.47
Bi(2B) O(12B) 1.99
Bi(2B) O(3B) 2.38
Bi(2B) O(2B) 2.54
Bi(2B) O(2B) 2.89
Bi(2B) O(1B) 3.00
Bi(2B) O(6A) 3.52
Bi(3B) O(13B) 1.87
Bi(3B) O(4B) 2.22
Bi(3B) O(3B) 2.34
Bi(3B) O(2B) 2.41
Bi(3B) O(3B) 3.11
Bi(3B) O(7A) 3.42
Sr(1B) O(36B) 2.57
Sr(1B) O(19B) 2.62
Sr(1B) O(20B) 2.68
Sr(1B) O(21B) 2.69
Sr(1B) O(11B) 2.70
Sr(1B) O(12B) 2.70
Sr(1B) O(37B) 2.91
Sr(1B) O(11B) 3.01
Sr(1B) O(1B) 3.25
Sr(2B) O(22B) 2.44
Sr(2B) O(21B) 2.50
Sr(2B) O(20B) 2.60
Sr(2B) O(12B) 2.70
Sr(2B) O(23B) 2.77
Sr(2B) O(13B) 2.77
Sr(2B) O(11B) 2.88
Sr(2B) O(2B) 2.98
Sr(2B) O(12B) 2.98
Sr(3B) O(22B) 2.40
Sr(3B) O(25B) 2.45
Sr(3B) O(3B) 2.60
Sr(3B) O(24B) 2.71
Sr(3B) O(13B) 2.75
Sr(3B) O(23B) 2.77
Sr(3B) O(12B) 2.79
Sr(3B) O(14B) 2.79
Sr(3B) O(13B) 3.01
Bi(4B) O(5B) 1.94
Bi(4B) O(14B) 2.00
Bi(4B) O(4B) 2.23
Bi(4B) O(3B) 2.87
Bi(4B) O(4B) 3.26
Bi(5B) O(6B) 1.83
Bi(5B) O(5B) 2.27
Bi(5B) O(15B) 2.45
Bi(5B) O(4B) 3.43
Bi(5B) O(5B) 3.60
Bi(6B) O(16B) 1.84
Bi(6B) O(6B) 2.20
Bi(6B) O(7B) 2.25
Bi(6B) O(7B) 3.56
Bi(6B) O(8B) 3.68
Sr(4B) O(25B) 2.41
Sr(4B) O(15B) 2.43
Sr(4B) O(26B) 2.57
Sr(4B) O(14B) 2.67
Sr(4B) O(24B) 2.76
Sr(4B) O(4B) 2.78
Sr(4B) O(27B) 2.82
Sr(4B) O(13B) 2.84
Sr(4B) O(14B) 2.90
Sr(5B) O(26B) 2.35
Sr(5B) O(15B) 2.52
Sr(5B) O(29B) 2.67
Sr(5B) O(27B) 2.68
Sr(5B) O(28B) 2.77
Sr(5B) O(14B) 2.80
Sr(5B) O(5B) 2.92
Sr(5B) O(15B) 2.95
Sr(6B) O(30B) 2.39
Sr(6B) O(29B) 2.53
Sr(6B) O(16B) 2.55
Sr(6B) O(28B) 2.68
Sr(6B) O(7B) 2.84
Sr(6B) O(6B) 2.88
Sr(6B) O(31B) 3.03
Sr(6B) O(17B) 3.28
Sr(6B) O(15B) 3.38
Sr(6B) O(16B) 3.41
Bi(7B) O(7B) 2.00
Bi(7B) O(17B) 2.03
Bi(7B) O(8B) 2.18
Bi(7B) O(9B) 3.10
Bi(7B) O(8B) 3.40
Bi(7B) O(16B) 3.46
Bi(8B) O(8B) 2.01
Bi(8B) O(18B) 2.06
Bi(8B) O(9B) 2.07
Bi(8B) O(10B) 2.14
Bi(8B) O(9B) 3.41
Bi(8B) O(3A) 3.46
Bi(9B) O(19B) 2.07
Bi(9B) O(1B) 2.12
Bi(9B) O(9B) 2.23
Bi(9B) O(10B) 2.55
Bi(9B) O(10B) 2.94
Sr(7B) O(16B) 2.29
Sr(7B) O(33B) 2.38
Sr(7B) O(30B) 2.50
Sr(7B) O(17B) 2.58
Sr(7B) O(31B) 2.69
Sr(7B) O(8B) 2.77
Sr(7B) O(32B) 2.85
Sr(7B) O(18B) 2.87
Sr(7B) O(17B) 3.04
Sr(8B) O(17B) 2.42
Sr(8B) O(33B) 2.45
Sr(8B) O(9B) 2.62
Sr(8B) O(35B) 2.62
Sr(8B) O(18B) 2.67
Sr(8B) O(19B) 2.75
Sr(8B) O(32B) 2.83
Sr(8B) O(18B) 2.87
Sr(8B) O(34B) 2.87
Sr(9B) O(10B) 2.53
Sr(9B) O(19B) 2.55
Sr(9B) O(11B) 2.61
Sr(9B) O(18B) 2.63
Sr(9B) O(35B) 2.71
Sr(9B) O(36B) 2.72
Sr(9B) O(34B) 2.86
Sr(9B) O(19B) 2.98
Sr(9B) O(37B) 3.07
Cu(1A) O(37A) 1.87
Cu(1A) O(21A) 1.88
Cu(1A) O(20A) 1.99
Cu(1A) O(36A) 2.03
Cu(1A) O(11A) 2.12
Cu(2A) O(20A) 1.80
Cu(2A) O(22A) 2.01
Cu(2A) O(23A) 2.01
Cu(2A) O(21A) 2.06
Cu(2A) O(12A) 2.21
Cu(3A) O(22A) 1.87
Cu(3A) O(23A) 1.91
Cu(3A) O(24A) 1.99
Cu(3A) O(25A) 2.06
Cu(3A) O(13A) 2.58
Ca(1) O(37B) 2.28
Ca(1) O(37A) 2.38
Ca(1) O(36A) 2.45
Ca(1) O(20A) 2.47
Ca(1) O(20B) 2.54
Ca(1) O(36B) 2.55
Ca(1) O(21B) 2.63
Ca(1) O(21A) 2.87
Ca(2) O(23B) 2.33
Ca(2) O(21B) 2.41
Ca(2) O(20B) 2.50
Ca(2) O(20A) 2.55
Ca(2) O(22A) 2.57
Ca(2) O(23A) 2.62
Ca(2) O(22B) 2.71
Ca(2) O(21A) 2.85
Cu(4A) O(26A) 1.84
Cu(4A) O(24A) 1.89
Cu(4A) O(27A) 1.93
Cu(4A) O(25A) 1.98
Cu(4A) O(14A) 2.46
Cu(5A) O(27A) 1.87
Cu(5A) O(28A) 1.90
Cu(5A) O(29A) 1.97
Cu(5A) O(26A) 2.00
Cu(5A) O(15A) 2.77
Cu(6A) O(31A) 1.82
Cu(6A) O(29A) 1.86
Cu(6A) O(28A) 1.97
Cu(6A) O(30A) 1.97
Cu(6A) O(16A) 2.63
Ca(3) O(25A) 2.12
Ca(3) O(23B) 2.31
Ca(3) O(24A) 2.35
Ca(3) O(24B) 2.37
Ca(3) O(22A) 2.60
Ca(3) O(22B) 2.61
Ca(3) O(23A) 2.69
Ca(3) O(25B) 2.70
Ca(4) O(27A) 2.21
Ca(4) O(25A) 2.21
Ca(4) O(27B) 2.35
Ca(4) O(24B) 2.41
Ca(4) O(24A) 2.52
Ca(4) O(26A) 2.58
Ca(4) O(25B) 2.63
Ca(4) O(26B) 2.71
Cu(7A) O(30A) 1.84
Cu(7A) O(33A) 1.84
Cu(7A) O(31A) 1.95
Cu(7A) O(32A) 1.97
Cu(7A) O(17A) 2.66
Cu(8A) O(32A) 1.81
Cu(8A) O(35A) 1.84
Cu(8A) O(34A) 1.90
Cu(8A) O(33A) 2.05
Cu(8A) O(18A) 2.54
Cu(9A) O(36A) 1.87
Cu(9A) O(37A) 1.98
Cu(9A) O(34A) 2.03
Cu(9A) O(35A) 2.10
Cu(9A) O(19A) 2.27
Ca(5) O(28A) 2.32
Ca(5) O(26A) 2.41
Ca(5) O(27B) 2.42
Ca(5) O(27A) 2.50
Ca(5) O(28B) 2.52
Ca(5) O(26B) 2.61
Ca(5) O(29A) 2.67
Ca(5) O(29B) 2.73
Ca(6) O(31A) 2.38
Ca(6) O(28B) 2.42
Ca(6) O(28A) 2.44
Ca(6) O(29B) 2.52
Ca(6) O(31B) 2.60
Ca(6) O(29A) 2.63
Ca(6) O(30B) 2.69
Ca(6) O(30A) 2.70
Cu(1B) O(21B) 1.81
Cu(1B) O(20B) 1.90
Cu(1B) O(36B) 1.99
Cu(1B) O(37B) 2.06
Cu(1B) O(11B) 2.58
Cu(2B) O(23B) 1.85
Cu(2B) O(22B) 1.89
Cu(2B) O(20B) 1.89
Cu(2B) O(21B) 1.95
Cu(2B) O(12B) 2.51
Cu(3B) O(24B) 1.88
Cu(3B) O(22B) 1.90
Cu(3B) O(23B) 1.98
Cu(3B) O(25B) 2.03
Cu(3B) O(13B) 2.75
Ca(7) O(31B) 2.14
Ca(7) O(32A) 2.29
Ca(7) O(31A) 2.41
Ca(7) O(32B) 2.45
Ca(7) O(30A) 2.52
Ca(7) O(33A) 2.71
Ca(7) O(30B) 2.77
Ca(7) O(33B) 2.81
Ca(8) O(32B) 2.17
Ca(8) O(34B) 2.36
Ca(8) O(35B) 2.42
Ca(8) O(33B) 2.58
Ca(8) O(33A) 2.58
Ca(8) O(32A) 2.65
Ca(8) O(34A) 2.75
Ca(8) O(35A) 2.80
Cu(4B) O(25B) 1.89
Cu(4B) O(27B) 1.96
Cu(4B) O(26B) 1.96
Cu(4B) O(24B) 2.03
Cu(4B) O(14B) 2.43
Cu(5B) O(26B) 1.87
Cu(5B) O(27B) 1.87
Cu(5B) O(29B) 1.97
Cu(5B) O(28B) 2.07
Cu(5B) O(15B) 2.09
Cu(6B) O(28B) 1.84
Cu(6B) O(30B) 1.93
Cu(6B) O(29B) 1.94
Cu(6B) O(31B) 1.97
Cu(6B) O(16B) 2.70
Ca(9) O(37B) 2.27
Ca(9) O(34B) 2.36
Ca(9) O(35A) 2.37
Ca(9) O(34A) 2.41
Ca(9) O(37A) 2.41
Ca(9) O(35B) 2.55
Ca(9) O(36B) 2.59
Ca(9) O(36A) 2.85
Cu(7B) O(33B) 1.82
Cu(7B) O(32B) 1.87
Cu(7B) O(30B) 2.04
Cu(7B) O(31B) 2.08
Cu(7B) O(17B) 2.53
Cu(8B) O(32B) 1.91
Cu(8B) O(35B) 1.94
Cu(8B) O(34B) 2.00
Cu(8B) O(33B) 2.03
Cu(8B) O(18B) 2.36
Cu(9B) O(36B) 1.89
Cu(9B) O(34B) 1.89
Cu(9B) O(35B) 1.90
Cu(9B) O(37B) 1.97
Cu(9B) O(19B) 2.44
